data_4088688
loop_
_publ_author_name
'Munjanja, Lloyd'
'Torres-L\'opez, Coralys'
'Brennessel, William W.'
'Jones, William D.'

_publ_section_title
;
 C--CN Bond Cleavage Using Palladium Supported by a Dippe Ligand
;
_journal_issue 11
_journal_name_full Organometallics
_journal_page_first 2010
_journal_paper_doi 10.1021/acs.organomet.6b00304
_journal_volume 35
_journal_year 2016
_chemical_formula_moiety 'C34 H50 B N P2 Pd'
_chemical_formula_sum 'C34 H50 B N P2 Pd'
_chemical_formula_weight 651.90
_chemical_name_common jonlm37
_chemical_name_systematic (dippe)Pd(h2-MeCNBPh3)
_space_group_crystal_system monoclinic
_space_group_IT_number 14
_space_group_name_Hall '-P 2ybc'
_space_group_name_H-M_alt 'P 1 21/c 1'
_atom_sites_solution_hydrogens geom
_atom_sites_solution_primary direct
_atom_sites_solution_secondary difmap
_audit_creation_method SHELXL-2014/7
_cell_angle_alpha 90
_cell_angle_beta 94.965(3)
_cell_angle_gamma 90
_cell_formula_units_Z 8
_cell_length_a 22.130(3)
_cell_length_b 18.638(2)
_cell_length_c 16.427(2)
_cell_measurement_reflns_used 9397
_cell_measurement_temperature 100.0(5)
_cell_measurement_theta_max 29.50
_cell_measurement_theta_min 2.40
_cell_volume 6750.0(14)
_computing_cell_refinement 'SAINT (Bruker, 2013)'
_computing_data_collection 'APEX3 (Bruker, 2015)'
_computing_data_reduction 'SAINT (Bruker, 2013)'
_computing_molecular_graphics 'SHELXTL (Sheldrick, 2008)'
_computing_publication_material 'SHELXTL (Sheldrick, 2008)'
_computing_structure_refinement 'SHELXL-2014/7 (Sheldrick, 2015)'
_computing_structure_solution 'SHELXT-2014/5 (Sheldrick, 2014)'
_diffrn_ambient_temperature 100.0(5)
_diffrn_measured_fraction_theta_full 0.999
_diffrn_measured_fraction_theta_max 0.995
_diffrn_measurement_device_type 'Bruker SMART APEX II CCD platform'
_diffrn_measurement_method '\w scans'
_diffrn_radiation_type MoK\a
_diffrn_radiation_wavelength 0.71073
_diffrn_reflns_av_R_equivalents 0.1099
_diffrn_reflns_av_unetI/netI 0.0891
_diffrn_reflns_Laue_measured_fraction_full 0.999
_diffrn_reflns_Laue_measured_fraction_max 0.995
_diffrn_reflns_limit_h_max 30
_diffrn_reflns_limit_h_min -30
_diffrn_reflns_limit_k_max 25
_diffrn_reflns_limit_k_min 0
_diffrn_reflns_limit_l_max 22
_diffrn_reflns_limit_l_min 0
_diffrn_reflns_number 123451
_diffrn_reflns_point_group_measured_fraction_full 0.999
_diffrn_reflns_point_group_measured_fraction_max 0.995
_diffrn_reflns_theta_full 29.575
_diffrn_reflns_theta_max 29.727
_diffrn_reflns_theta_min 1.431
_diffrn_source 'fine-focus sealed tube'
_exptl_absorpt_coefficient_mu 0.667
_exptl_absorpt_correction_T_max 0.7459
_exptl_absorpt_correction_T_min 0.5527
_exptl_absorpt_correction_type multi-scan
_exptl_absorpt_process_details 'TWINABS (Sheldrick, 2012)'
_exptl_crystal_colour 'pale yellow'
_exptl_crystal_density_diffrn 1.283
_exptl_crystal_description block
_exptl_crystal_F_000 2736
_exptl_crystal_size_max 0.45
_exptl_crystal_size_mid 0.20
_exptl_crystal_size_min 0.12
_refine_diff_density_max 1.391
_refine_diff_density_min -1.766
_refine_diff_density_rms 0.134
_refine_ls_extinction_method none
_refine_ls_goodness_of_fit_ref 1.073
_refine_ls_hydrogen_treatment constr
_refine_ls_matrix_type full
_refine_ls_number_parameters 771
_refine_ls_number_reflns 19464
_refine_ls_number_restraints 210
_refine_ls_restrained_S_all 1.078
_refine_ls_R_factor_all 0.0916
_refine_ls_R_factor_gt 0.0663
_refine_ls_shift/su_max 0.001
_refine_ls_shift/su_mean 0.000
_refine_ls_structure_factor_coef Fsqd
_refine_ls_weighting_details 'w=1/[\s^2^(Fo^2^)+(0.0285P)^2^+18.1668P] where P=(Fo^2^+2Fc^2^)/3'
_refine_ls_weighting_scheme calc
_refine_ls_wR_factor_gt 0.1250
_refine_ls_wR_factor_ref 0.1352
_reflns_Friedel_coverage 0.000
_reflns_number_gt 15488
_reflns_number_total 19464
_reflns_threshold_expression 'I > 2\s(I)'
_cod_data_source_file om6b00304_si_002.cif
_cod_data_source_block 2a'
_cod_original_cell_volume 6750.3(15)
_cod_original_sg_symbol_H-M 'P 21/c'
_cod_database_code 4088688
_shelx_shelxl_version_number 2014/7
_shelx_space_group_comment
; 
The symmetry employed for this shelxl refinement is uniquely defined 
by the following loop, which should always be used as a source of 
symmetry information in preference to the above space-group names. 
They are only intended as comments. 
;
_shelx_estimated_absorpt_t_min 0.753
_shelx_estimated_absorpt_t_max 0.924

loop_
_space_group_symop_operation_xyz
'x, y, z'
'-x, y+1/2, -z+1/2'
'-x, -y, -z'
'x, -y-1/2, z-1/2'

loop_
_atom_site_label
_atom_site_type_symbol
_atom_site_fract_x
_atom_site_fract_y
_atom_site_fract_z
_atom_site_U_iso_or_equiv
_atom_site_adp_type
_atom_site_occupancy
_atom_site_site_symmetry_order
_atom_site_calc_flag
_atom_site_refinement_flags_posn
_atom_site_refinement_flags_adp
_atom_site_refinement_flags_occupancy
_atom_site_disorder_assembly
_atom_site_disorder_group
Pd1 Pd 0.04221(2) 0.30295(2) 0.10848(3) 0.01918(8) Uani 1 1 d . . . . .
P1 P 0.13739(7) 0.34336(7) 0.09698(9) 0.0254(3) Uani 1 1 d . . . . .
P2 P 0.06772(7) 0.19977(7) 0.03785(9) 0.0260(3) Uani 1 1 d . . . . .
N1 N -0.0462(2) 0.32258(19) 0.1410(3) 0.0220(9) Uani 1 1 d . . . . .
B1 B -0.1149(3) 0.3029(3) 0.1178(4) 0.0212(11) Uani 1 1 d . . . . .
C1 C -0.0106(2) 0.3688(2) 0.1689(3) 0.0228(11) Uani 1 1 d . . . . .
C2 C -0.0134(3) 0.4361(3) 0.2168(4) 0.0353(14) Uani 1 1 d . . . . .
H2A H -0.0542 0.4420 0.2346 0.053 Uiso 1 1 calc R U . . .
H2B H -0.0039 0.4771 0.1827 0.053 Uiso 1 1 calc R U . . .
H2C H 0.0161 0.4338 0.2648 0.053 Uiso 1 1 calc R U . . .
C3 C -0.1542(2) 0.3400(3) 0.1863(3) 0.0204(10) Uani 1 1 d . . . . .
C4 C -0.1736(3) 0.4121(3) 0.1788(4) 0.0296(13) Uani 1 1 d . . . . .
H4 H -0.1653 0.4383 0.1315 0.035 Uiso 1 1 calc R U . . .
C5 C -0.2047(3) 0.4461(3) 0.2382(4) 0.0361(14) Uani 1 1 d . . . . .
H5 H -0.2171 0.4946 0.2312 0.043 Uiso 1 1 calc R U . . .
C6 C -0.2171(3) 0.4086(3) 0.3076(4) 0.0358(14) Uani 1 1 d . . . . .
H6 H -0.2382 0.4312 0.3486 0.043 Uiso 1 1 calc R U . . .
C7 C -0.1987(3) 0.3381(3) 0.3166(4) 0.0358(14) Uani 1 1 d . . . . .
H7 H -0.2071 0.3121 0.3641 0.043 Uiso 1 1 calc R U . . .
C8 C -0.1682(2) 0.3049(3) 0.2568(4) 0.0265(11) Uani 1 1 d . . . . .
H8 H -0.1563 0.2562 0.2643 0.032 Uiso 1 1 calc R U . . .
C9 C -0.1191(2) 0.2151(2) 0.1179(3) 0.0180(9) Uani 1 1 d . . . . .
C10 C -0.0861(3) 0.1734(3) 0.1765(3) 0.0271(12) Uani 1 1 d . . . . .
H10 H -0.0606 0.1969 0.2177 0.033 Uiso 1 1 calc R U . . .
C11 C -0.0888(3) 0.0991(3) 0.1773(4) 0.0288(12) Uani 1 1 d . . . . .
H11 H -0.0656 0.0730 0.2186 0.035 Uiso 1 1 calc R U . . .
C12 C -0.1252(3) 0.0630(3) 0.1184(4) 0.0323(13) Uani 1 1 d . . . . .
H12 H -0.1274 0.0121 0.1189 0.039 Uiso 1 1 calc R U . . .
C13 C -0.1581(3) 0.1020(3) 0.0590(5) 0.0412(17) Uani 1 1 d . . . . .
H13 H -0.1825 0.0778 0.0172 0.049 Uiso 1 1 calc R U . . .
C14 C -0.1560(3) 0.1766(3) 0.0596(4) 0.0287(13) Uani 1 1 d . . . . .
H14 H -0.1804 0.2023 0.0190 0.034 Uiso 1 1 calc R U . . .
C15 C -0.1314(2) 0.3348(2) 0.0261(3) 0.0211(10) Uani 1 1 d . . . . .
C16 C -0.0881(2) 0.3546(3) -0.0273(4) 0.0257(11) Uani 1 1 d . . . . .
H16 H -0.0464 0.3524 -0.0084 0.031 Uiso 1 1 calc R U . . .
C17 C -0.1039(3) 0.3770(3) -0.1060(4) 0.0306(12) Uani 1 1 d . . . . .
H17 H -0.0730 0.3902 -0.1398 0.037 Uiso 1 1 calc R U . . .
C18 C -0.1646(3) 0.3806(3) -0.1369(4) 0.0300(12) Uani 1 1 d . . . . .
H18 H -0.1753 0.3952 -0.1917 0.036 Uiso 1 1 calc R U . . .
C19 C -0.2087(3) 0.3623(3) -0.0859(4) 0.0313(13) Uani 1 1 d . . . . .
H19 H -0.2503 0.3646 -0.1054 0.038 Uiso 1 1 calc R U . . .
C20 C -0.1922(2) 0.3408(3) -0.0066(4) 0.0284(11) Uani 1 1 d . . . . .
H20 H -0.2234 0.3294 0.0275 0.034 Uiso 1 1 calc R U . . .
C21 C 0.1740(3) 0.2824(3) 0.0276(4) 0.0298(12) Uani 1 1 d . . . . .
H21A H 0.1667 0.3006 -0.0291 0.036 Uiso 1 1 calc R U . . .
H21B H 0.2183 0.2826 0.0423 0.036 Uiso 1 1 calc R U . . .
C22 C 0.1504(3) 0.2045(3) 0.0308(4) 0.0313(12) Uani 1 1 d . . . . .
H22A H 0.1713 0.1799 0.0787 0.038 Uiso 1 1 calc R U . . .
H22B H 0.1606 0.1787 -0.0189 0.038 Uiso 1 1 calc R U . . .
C23 C 0.1914(3) 0.3509(3) 0.1893(4) 0.0338(14) Uani 1 1 d . . . . .
H23 H 0.2309 0.3695 0.1728 0.041 Uiso 1 1 calc R U . . .
C24 C 0.2020(3) 0.2781(3) 0.2296(4) 0.0412(16) Uani 1 1 d . . . . .
H24A H 0.2308 0.2832 0.2780 0.062 Uiso 1 1 calc R U . . .
H24B H 0.2186 0.2450 0.1909 0.062 Uiso 1 1 calc R U . . .
H24C H 0.1635 0.2593 0.2459 0.062 Uiso 1 1 calc R U . . .
C25 C 0.1667(4) 0.4037(4) 0.2486(5) 0.055(2) Uani 1 1 d . . . . .
H25A H 0.1944 0.4064 0.2983 0.082 Uiso 1 1 calc R U . . .
H25B H 0.1267 0.3876 0.2625 0.082 Uiso 1 1 calc R U . . .
H25C H 0.1629 0.4512 0.2230 0.082 Uiso 1 1 calc R U . . .
C26 C 0.1406(3) 0.4321(3) 0.0464(4) 0.0314(13) Uani 1 1 d . . . . .
H26 H 0.1305 0.4686 0.0877 0.038 Uiso 1 1 calc R U . . .
C27 C 0.0918(3) 0.4384(3) -0.0248(5) 0.0430(17) Uani 1 1 d . . . . .
H27A H 0.0908 0.4877 -0.0456 0.065 Uiso 1 1 calc R U . . .
H27B H 0.0522 0.4262 -0.0060 0.065 Uiso 1 1 calc R U . . .
H27C H 0.1010 0.4054 -0.0685 0.065 Uiso 1 1 calc R U . . .
C28 C 0.2022(3) 0.4519(3) 0.0208(5) 0.0436(17) Uani 1 1 d . . . . .
H28A H 0.2005 0.5002 -0.0029 0.065 Uiso 1 1 calc R U . . .
H28B H 0.2141 0.4175 -0.0199 0.065 Uiso 1 1 calc R U . . .
H28C H 0.2319 0.4510 0.0686 0.065 Uiso 1 1 calc R U . . .
C29 C 0.0572(3) 0.1148(3) 0.0941(4) 0.0371(15) Uani 1 1 d . . . . .
H29 H 0.0124 0.1069 0.0930 0.045 Uiso 1 1 calc R U . . .
C30 C 0.0801(4) 0.1218(3) 0.1825(5) 0.0462(18) Uani 1 1 d . . . . .
H30A H 0.0700 0.0782 0.2119 0.069 Uiso 1 1 calc R U . . .
H30B H 0.0609 0.1633 0.2063 0.069 Uiso 1 1 calc R U . . .
H30C H 0.1242 0.1283 0.1870 0.069 Uiso 1 1 calc R U . . .
C31 C 0.0832(4) 0.0485(3) 0.0543(5) 0.054(2) Uani 1 1 d . . . . .
H31A H 0.0747 0.0056 0.0859 0.081 Uiso 1 1 calc R U . . .
H31B H 0.1272 0.0540 0.0531 0.081 Uiso 1 1 calc R U . . .
H31C H 0.0644 0.0434 -0.0017 0.081 Uiso 1 1 calc R U . . .
C32 C 0.0368(3) 0.1807(3) -0.0681(4) 0.0361(14) Uani 1 1 d . . . . .
H32 H 0.0574 0.1370 -0.0876 0.043 Uiso 1 1 calc R U . . .
C33 C 0.0493(3) 0.2428(4) -0.1240(4) 0.0481(17) Uani 1 1 d . . . . .
H33A H 0.0335 0.2313 -0.1801 0.072 Uiso 1 1 calc R U . . .
H33B H 0.0932 0.2510 -0.1222 0.072 Uiso 1 1 calc R U . . .
H33C H 0.0294 0.2862 -0.1058 0.072 Uiso 1 1 calc R U . . .
C34 C -0.0318(3) 0.1655(4) -0.0711(4) 0.0425(16) Uani 1 1 d . . . . .
H34A H -0.0480 0.1585 -0.1280 0.064 Uiso 1 1 calc R U . . .
H34B H -0.0523 0.2062 -0.0476 0.064 Uiso 1 1 calc R U . . .
H34C H -0.0387 0.1220 -0.0396 0.064 Uiso 1 1 calc R U . . .
Pd2 Pd 0.54049(2) 0.26781(2) 0.57998(3) 0.02573(9) Uani 1 1 d D . . . .
C35 C 0.4756(8) 0.3392(10) 0.5590(4) 0.0378(18) Uani 0.610(4) 1 d . . P A 1
C36 C 0.4580(5) 0.4164(5) 0.5555(8) 0.0378(18) Uani 0.610(4) 1 d . . P A 1
H36A H 0.4155 0.4208 0.5340 0.057 Uiso 0.610(4) 1 calc R U P A 1
H36B H 0.4838 0.4422 0.5196 0.057 Uiso 0.610(4) 1 calc R U P A 1
H36C H 0.4633 0.4371 0.6105 0.057 Uiso 0.610(4) 1 calc R U P A 1
P3 P 0.6317(3) 0.3210(5) 0.6044(7) 0.0375(8) Uani 0.610(4) 1 d D U P A 1
C55 C 0.6873(6) 0.2590(6) 0.6560(10) 0.038(2) Uani 0.610(4) 1 d D U P A 1
H55A H 0.7281 0.2711 0.6398 0.046 Uiso 0.610(4) 1 calc R U P A 1
H55B H 0.6878 0.2662 0.7158 0.046 Uiso 0.610(4) 1 calc R U P A 1
C56 C 0.6750(5) 0.1841(7) 0.6378(11) 0.056(3) Uani 0.610(4) 1 d D U P A 1
H56A H 0.6898 0.1553 0.6860 0.067 Uiso 0.610(4) 1 calc R U P A 1
H56B H 0.6987 0.1698 0.5920 0.067 Uiso 0.610(4) 1 calc R U P A 1
P4 P 0.59275(18) 0.16048(17) 0.6096(2) 0.0386(7) Uani 0.610(4) 1 d D U P A 1
C57 C 0.6671(7) 0.3617(5) 0.5192(8) 0.042(2) Uani 0.610(4) 1 d D U P A 1
H57 H 0.7077 0.3813 0.5394 0.051 Uiso 0.610(4) 1 calc R U P A 1
C58 C 0.6749(6) 0.3054(6) 0.4548(8) 0.046(3) Uani 0.610(4) 1 d D U P A 1
H58A H 0.6353 0.2847 0.4365 0.068 Uiso 0.610(4) 1 calc R U P A 1
H58B H 0.7019 0.2674 0.4778 0.068 Uiso 0.610(4) 1 calc R U P A 1
H58C H 0.6926 0.3274 0.4082 0.068 Uiso 0.610(4) 1 calc R U P A 1
C59 C 0.6256(7) 0.4232(7) 0.4908(11) 0.053(4) Uani 0.610(4) 1 d D U P A 1
H59A H 0.6367 0.4407 0.4379 0.079 Uiso 0.610(4) 1 calc R U P A 1
H59B H 0.6299 0.4622 0.5309 0.079 Uiso 0.610(4) 1 calc R U P A 1
H59C H 0.5835 0.4064 0.4853 0.079 Uiso 0.610(4) 1 calc R U P A 1
C60 C 0.6428(4) 0.4042(5) 0.6638(7) 0.044(3) Uani 0.610(4) 1 d D . P A 1
H60 H 0.6273 0.4438 0.6267 0.053 Uiso 0.610(4) 1 calc R U P A 1
C61 C 0.6007(6) 0.4009(7) 0.7310(9) 0.064(4) Uani 0.610(4) 1 d D . P A 1
H61A H 0.6172 0.3679 0.7737 0.096 Uiso 0.610(4) 1 calc R U P A 1
H61B H 0.5608 0.3839 0.7086 0.096 Uiso 0.610(4) 1 calc R U P A 1
H61C H 0.5967 0.4489 0.7544 0.096 Uiso 0.610(4) 1 calc R U P A 1
C62 C 0.7079(6) 0.4239(9) 0.6926(12) 0.047(4) Uani 0.610(4) 1 d D . P A 1
H62A H 0.7080 0.4658 0.7286 0.070 Uiso 0.610(4) 1 calc R U P A 1
H62B H 0.7302 0.4352 0.6452 0.070 Uiso 0.610(4) 1 calc R U P A 1
H62C H 0.7274 0.3834 0.7225 0.070 Uiso 0.610(4) 1 calc R U P A 1
C63 C 0.5950(7) 0.0890(5) 0.5339(7) 0.063(4) Uani 0.610(4) 1 d D . P A 1
H63 H 0.5539 0.0663 0.5302 0.075 Uiso 0.610(4) 1 calc R U P A 1
C64 C 0.6028(8) 0.1179(8) 0.4494(8) 0.084(5) Uani 0.610(4) 1 d D . P A 1
H64A H 0.6395 0.1474 0.4512 0.125 Uiso 0.610(4) 1 calc R U P A 1
H64B H 0.5675 0.1472 0.4308 0.125 Uiso 0.610(4) 1 calc R U P A 1
H64C H 0.6064 0.0778 0.4115 0.125 Uiso 0.610(4) 1 calc R U P A 1
C65 C 0.6397(7) 0.0289(6) 0.5562(12) 0.098(6) Uani 0.610(4) 1 d D . P A 1
H65A H 0.6354 -0.0085 0.5142 0.147 Uiso 0.610(4) 1 calc R U P A 1
H65B H 0.6315 0.0085 0.6091 0.147 Uiso 0.610(4) 1 calc R U P A 1
H65C H 0.6811 0.0480 0.5598 0.147 Uiso 0.610(4) 1 calc R U P A 1
C66 C 0.5746(7) 0.1159(8) 0.7042(7) 0.081(4) Uani 0.610(4) 1 d D U P A 1
H66 H 0.6098 0.0849 0.7233 0.097 Uiso 0.610(4) 1 calc R U P A 1
C67 C 0.5662(14) 0.1709(14) 0.7708(15) 0.106(7) Uani 0.610(4) 1 d D U P A 1
H67A H 0.5311 0.2013 0.7543 0.158 Uiso 0.610(4) 1 calc R U P A 1
H67B H 0.6027 0.2008 0.7791 0.158 Uiso 0.610(4) 1 calc R U P A 1
H67C H 0.5595 0.1460 0.8218 0.158 Uiso 0.610(4) 1 calc R U P A 1
C68 C 0.5195(6) 0.0674(7) 0.6871(11) 0.088(5) Uani 0.610(4) 1 d D U P A 1
H68A H 0.5069 0.0488 0.7389 0.132 Uiso 0.610(4) 1 calc R U P A 1
H68B H 0.5300 0.0273 0.6525 0.132 Uiso 0.610(4) 1 calc R U P A 1
H68C H 0.4862 0.0949 0.6591 0.132 Uiso 0.610(4) 1 calc R U P A 1
C35' C 0.4720(14) 0.3345(17) 0.5377(9) 0.0378(18) Uani 0.390(4) 1 d . . P A 5
C36' C 0.4589(9) 0.4114(9) 0.5094(12) 0.0378(18) Uani 0.390(4) 1 d . . P A 5
H36D H 0.4968 0.4388 0.5127 0.057 Uiso 0.390(4) 1 calc R U P A 5
H36E H 0.4408 0.4110 0.4528 0.057 Uiso 0.390(4) 1 calc R U P A 5
H36F H 0.4306 0.4337 0.5446 0.057 Uiso 0.390(4) 1 calc R U P A 5
P3' P 0.6351(4) 0.3140(8) 0.6072(12) 0.0375(8) Uani 0.390(4) 1 d D . P A 5
C55' C 0.6821(10) 0.2374(10) 0.6450(18) 0.038(2) Uani 0.390(4) 1 d D . P A 5
H55C H 0.7233 0.2438 0.6271 0.046 Uiso 0.390(4) 1 calc R U P A 5
H55D H 0.6857 0.2386 0.7055 0.046 Uiso 0.390(4) 1 calc R U P A 5
C56' C 0.6605(7) 0.1679(10) 0.6193(16) 0.056(3) Uani 0.390(4) 1 d D . P A 5
H56C H 0.6835 0.1305 0.6516 0.067 Uiso 0.390(4) 1 calc R U P A 5
H56D H 0.6671 0.1607 0.5610 0.067 Uiso 0.390(4) 1 calc R U P A 5
P4' P 0.5753(3) 0.1590(3) 0.6336(4) 0.0386(7) Uani 0.390(4) 1 d D . P A 5
C57' C 0.6652(12) 0.3399(9) 0.5106(12) 0.042(2) Uani 0.390(4) 1 d D . P A 5
H57' H 0.7093 0.3502 0.5243 0.051 Uiso 0.390(4) 1 calc R U P A 5
C58' C 0.6625(10) 0.2775(10) 0.4510(14) 0.046(3) Uani 0.390(4) 1 d D . P A 5
H58D H 0.6788 0.2343 0.4790 0.068 Uiso 0.390(4) 1 calc R U P A 5
H58E H 0.6202 0.2691 0.4302 0.068 Uiso 0.390(4) 1 calc R U P A 5
H58F H 0.6866 0.2889 0.4054 0.068 Uiso 0.390(4) 1 calc R U P A 5
C59' C 0.6394(13) 0.4046(11) 0.4634(18) 0.053(4) Uani 0.390(4) 1 d D . P A 5
H59D H 0.6403 0.4464 0.4997 0.079 Uiso 0.390(4) 1 calc R U P A 5
H59E H 0.6638 0.4145 0.4176 0.079 Uiso 0.390(4) 1 calc R U P A 5
H59F H 0.5975 0.3946 0.4424 0.079 Uiso 0.390(4) 1 calc R U P A 5
C60' C 0.6392(7) 0.3764(9) 0.6947(11) 0.044(3) Uani 0.390(4) 1 d D . P A 5
H60' H 0.6169 0.4198 0.6726 0.053 Uiso 0.390(4) 1 calc R U P A 5
C61' C 0.6077(11) 0.3574(11) 0.7701(13) 0.064(4) Uani 0.390(4) 1 d D . P A 5
H61D H 0.5666 0.3399 0.7537 0.096 Uiso 0.390(4) 1 calc R U P A 5
H61E H 0.6307 0.3199 0.8010 0.096 Uiso 0.390(4) 1 calc R U P A 5
H61F H 0.6052 0.4001 0.8045 0.096 Uiso 0.390(4) 1 calc R U P A 5
C62' C 0.7031(9) 0.4038(16) 0.718(2) 0.047(4) Uani 0.390(4) 1 d D . P A 5
H62D H 0.7225 0.4157 0.6680 0.070 Uiso 0.390(4) 1 calc R U P A 5
H62E H 0.7013 0.4468 0.7517 0.070 Uiso 0.390(4) 1 calc R U P A 5
H62F H 0.7268 0.3666 0.7482 0.070 Uiso 0.390(4) 1 calc R U P A 5
C63' C 0.5726(9) 0.0733(7) 0.5776(12) 0.063(4) Uani 0.390(4) 1 d D . P A 5
H63' H 0.6005 0.0380 0.6075 0.075 Uiso 0.390(4) 1 calc R U P A 5
C64' C 0.5886(15) 0.0796(14) 0.4897(14) 0.084(5) Uani 0.390(4) 1 d D . P A 5
H64D H 0.6299 0.0984 0.4889 0.125 Uiso 0.390(4) 1 calc R U P A 5
H64E H 0.5862 0.0322 0.4638 0.125 Uiso 0.390(4) 1 calc R U P A 5
H64F H 0.5600 0.1123 0.4596 0.125 Uiso 0.390(4) 1 calc R U P A 5
C65' C 0.5084(9) 0.0440(10) 0.571(2) 0.098(6) Uani 0.390(4) 1 d D . P A 5
H65D H 0.4947 0.0383 0.6257 0.147 Uiso 0.390(4) 1 calc R U P A 5
H65E H 0.4814 0.0774 0.5393 0.147 Uiso 0.390(4) 1 calc R U P A 5
H65F H 0.5076 -0.0027 0.5434 0.147 Uiso 0.390(4) 1 calc R U P A 5
C66' C 0.5464(12) 0.1370(12) 0.7324(11) 0.081(4) Uani 0.390(4) 1 d D . P A 5
H66' H 0.5015 0.1298 0.7234 0.097 Uiso 0.390(4) 1 calc R U P A 5
C67' C 0.558(2) 0.2056(19) 0.781(3) 0.106(7) Uani 0.390(4) 1 d D . P A 5
H67D H 0.5392 0.2461 0.7507 0.158 Uiso 0.390(4) 1 calc R U P A 5
H67E H 0.5415 0.2012 0.8339 0.158 Uiso 0.390(4) 1 calc R U P A 5
H67F H 0.6022 0.2138 0.7895 0.158 Uiso 0.390(4) 1 calc R U P A 5
C68' C 0.5742(12) 0.0708(12) 0.7739(18) 0.088(5) Uani 0.390(4) 1 d D . P A 5
H68D H 0.5648 0.0287 0.7394 0.132 Uiso 0.390(4) 1 calc R U P A 5
H68E H 0.6183 0.0767 0.7824 0.132 Uiso 0.390(4) 1 calc R U P A 5
H68F H 0.5576 0.0641 0.8268 0.132 Uiso 0.390(4) 1 calc R U P A 5
N2 N 0.44746(19) 0.2806(2) 0.5469(3) 0.0256(10) Uani 1 1 d . . . . .
B2 B 0.3819(3) 0.2432(3) 0.5332(4) 0.0222(11) Uani 1 1 d . . . . .
C37 C 0.3339(2) 0.3107(2) 0.5295(4) 0.0224(10) Uani 1 1 d . . . . .
C38 C 0.3169(3) 0.3475(3) 0.4568(4) 0.0281(12) Uani 1 1 d . . . . .
H38 H 0.3291 0.3293 0.4068 0.034 Uiso 1 1 calc R U . . .
C39 C 0.2823(3) 0.4104(3) 0.4557(4) 0.0327(14) Uani 1 1 d . . . . .
H39 H 0.2722 0.4346 0.4055 0.039 Uiso 1 1 calc R U . . .
C40 C 0.2631(2) 0.4374(3) 0.5260(4) 0.0314(13) Uani 1 1 d . . . . .
H40 H 0.2400 0.4803 0.5249 0.038 Uiso 1 1 calc R U . . .
C41 C 0.2774(3) 0.4021(3) 0.5986(4) 0.0306(13) Uani 1 1 d . . . . .
H41 H 0.2639 0.4204 0.6479 0.037 Uiso 1 1 calc R U . . .
C42 C 0.3121(3) 0.3388(3) 0.5997(4) 0.0263(12) Uani 1 1 d . . . . .
H42 H 0.3209 0.3144 0.6501 0.032 Uiso 1 1 calc R U . . .
C43 C 0.3802(2) 0.1990(3) 0.4475(3) 0.0230(10) Uani 1 1 d . . . . .
C44 C 0.4317(3) 0.1757(3) 0.4128(4) 0.0310(12) Uani 1 1 d . . . . .
H44 H 0.4704 0.1885 0.4381 0.037 Uiso 1 1 calc R U . . .
C45 C 0.4286(3) 0.1343(3) 0.3420(4) 0.0369(14) Uani 1 1 d . . . . .
H45 H 0.4649 0.1190 0.3204 0.044 Uiso 1 1 calc R U . . .
C46 C 0.3736(3) 0.1155(3) 0.3033(4) 0.0382(15) Uani 1 1 d . . . . .
H46 H 0.3717 0.0874 0.2549 0.046 Uiso 1 1 calc R U . . .
C47 C 0.3209(3) 0.1377(3) 0.3350(4) 0.0371(15) Uani 1 1 d . . . . .
H47 H 0.2824 0.1253 0.3085 0.045 Uiso 1 1 calc R U . . .
C48 C 0.3249(3) 0.1786(3) 0.4061(4) 0.0311(12) Uani 1 1 d . . . . .
H48 H 0.2884 0.1934 0.4276 0.037 Uiso 1 1 calc R U . . .
C49 C 0.3765(3) 0.1911(3) 0.6110(3) 0.0250(11) Uani 1 1 d . . . . .
C50 C 0.3973(2) 0.2130(3) 0.6907(4) 0.0256(12) Uani 1 1 d . . . . .
H50 H 0.4154 0.2590 0.6981 0.031 Uiso 1 1 calc R U . . .
C51 C 0.3925(3) 0.1703(3) 0.7583(4) 0.0324(13) Uani 1 1 d . . . . .
H51 H 0.4067 0.1873 0.8110 0.039 Uiso 1 1 calc R U . . .
C52 C 0.3667(3) 0.1020(3) 0.7493(4) 0.0332(13) Uani 1 1 d . . . . .
H52 H 0.3622 0.0726 0.7956 0.040 Uiso 1 1 calc R U . . .
C53 C 0.3478(3) 0.0781(3) 0.6711(4) 0.0362(14) Uani 1 1 d . . . . .
H53 H 0.3317 0.0311 0.6635 0.043 Uiso 1 1 calc R U . . .
C54 C 0.3522(3) 0.1223(3) 0.6040(4) 0.0310(13) Uani 1 1 d . . . . .
H54 H 0.3382 0.1050 0.5513 0.037 Uiso 1 1 calc R U . . .

loop_
_atom_site_aniso_label
_atom_site_aniso_U_11
_atom_site_aniso_U_22
_atom_site_aniso_U_33
_atom_site_aniso_U_23
_atom_site_aniso_U_13
_atom_site_aniso_U_12
Pd1 0.02429(16) 0.01189(13) 0.02085(18) -0.00226(14) -0.00096(18) -0.00029(15)
P1 0.0277(7) 0.0155(6) 0.0324(8) 0.0030(5) -0.0004(6) -0.0008(5)
P2 0.0302(7) 0.0178(6) 0.0312(8) -0.0057(6) 0.0100(6) -0.0017(5)
N1 0.029(2) 0.0143(16) 0.022(2) 0.0014(16) -0.0010(19) 0.0019(17)
B1 0.028(3) 0.016(2) 0.018(3) -0.004(2) -0.004(2) 0.000(2)
C1 0.024(3) 0.012(2) 0.032(3) -0.0017(19) -0.004(2) 0.0037(19)
C2 0.044(3) 0.024(3) 0.038(4) -0.017(3) -0.003(3) 0.001(2)
C3 0.020(2) 0.015(2) 0.025(3) -0.0021(19) -0.0047(19) 0.0004(18)
C4 0.037(3) 0.016(2) 0.037(4) 0.000(2) 0.004(2) 0.003(2)
C5 0.037(3) 0.022(3) 0.050(4) -0.009(3) 0.003(3) 0.005(2)
C6 0.039(3) 0.035(3) 0.034(4) -0.009(3) 0.002(3) 0.006(3)
C7 0.045(4) 0.036(3) 0.026(3) -0.005(2) 0.001(3) 0.008(3)
C8 0.024(2) 0.027(3) 0.028(3) -0.002(2) 0.000(2) 0.007(2)
C9 0.022(2) 0.0139(19) 0.018(2) -0.0039(18) 0.003(2) -0.0034(16)
C10 0.042(3) 0.018(2) 0.020(3) -0.008(2) -0.002(2) 0.001(2)
C11 0.045(3) 0.018(2) 0.024(3) 0.002(2) 0.009(2) 0.009(2)
C12 0.050(3) 0.014(2) 0.035(3) -0.001(2) 0.013(3) -0.002(2)
C13 0.035(3) 0.023(3) 0.064(5) -0.014(3) -0.007(3) -0.006(2)
C14 0.028(3) 0.021(2) 0.036(3) -0.002(2) -0.004(2) 0.000(2)
C15 0.032(3) 0.0098(19) 0.021(3) -0.0010(17) -0.006(2) 0.0004(19)
C16 0.032(3) 0.021(2) 0.022(3) 0.001(2) -0.006(2) -0.0018(19)
C17 0.038(3) 0.030(3) 0.024(3) 0.003(2) -0.001(2) -0.007(2)
C18 0.043(3) 0.025(2) 0.020(3) 0.004(2) -0.007(2) 0.000(2)
C19 0.030(3) 0.031(3) 0.032(3) 0.005(2) -0.003(2) 0.000(2)
C20 0.021(2) 0.031(3) 0.034(3) 0.007(2) 0.002(2) 0.002(2)
C21 0.033(3) 0.024(2) 0.034(3) 0.009(2) 0.008(3) 0.002(2)
C22 0.035(3) 0.019(2) 0.040(3) -0.001(2) 0.008(3) 0.005(2)
C23 0.029(3) 0.029(3) 0.042(4) 0.004(2) -0.006(3) -0.002(2)
C24 0.049(4) 0.038(3) 0.034(4) 0.005(3) -0.010(3) 0.007(3)
C25 0.069(5) 0.039(4) 0.050(5) -0.016(3) -0.026(4) 0.003(4)
C26 0.032(3) 0.015(2) 0.045(4) 0.008(2) -0.006(3) -0.001(2)
C27 0.046(4) 0.027(3) 0.056(5) 0.016(3) -0.002(3) -0.002(3)
C28 0.040(3) 0.025(3) 0.064(5) 0.014(3) -0.006(3) -0.009(2)
C29 0.051(4) 0.020(2) 0.044(4) 0.002(2) 0.021(3) -0.002(2)
C30 0.068(5) 0.023(3) 0.050(4) 0.010(3) 0.018(4) 0.001(3)
C31 0.075(5) 0.017(3) 0.076(6) -0.008(3) 0.040(4) -0.004(3)
C32 0.044(4) 0.031(3) 0.035(3) -0.015(2) 0.014(3) -0.002(3)
C33 0.050(4) 0.064(4) 0.031(4) -0.015(3) 0.010(3) -0.010(4)
C34 0.038(4) 0.042(3) 0.048(4) -0.021(3) 0.004(3) -0.004(3)
Pd2 0.02962(19) 0.01902(16) 0.0281(2) -0.00323(16) 0.00019(19) 0.00902(16)
C35 0.026(2) 0.017(2) 0.068(6) -0.010(5) -0.011(5) 0.0038(19)
C36 0.026(2) 0.017(2) 0.068(6) -0.010(5) -0.011(5) 0.0038(19)
P3 0.0201(9) 0.0429(18) 0.0480(13) -0.0031(14) -0.0061(9) 0.0172(11)
C55 0.031(4) 0.041(6) 0.042(5) -0.003(5) -0.006(3) 0.019(4)
C56 0.047(5) 0.041(5) 0.074(6) -0.012(5) -0.024(5) 0.020(4)
P4 0.047(2) 0.0267(9) 0.045(2) 0.0115(12) 0.0200(12) 0.0193(12)
C57 0.029(3) 0.032(6) 0.063(5) 0.005(5) -0.017(4) -0.010(5)
C58 0.042(6) 0.053(8) 0.042(5) 0.017(7) 0.001(5) -0.016(5)
C59 0.040(8) 0.030(7) 0.085(11) 0.009(6) -0.012(7) -0.008(5)
C60 0.032(4) 0.032(6) 0.066(9) 0.006(5) -0.008(5) -0.005(5)
C61 0.062(7) 0.046(7) 0.087(11) -0.040(7) 0.025(7) -0.021(7)
C62 0.028(4) 0.041(10) 0.068(13) 0.000(7) -0.010(6) 0.004(5)
C63 0.064(9) 0.023(5) 0.105(13) -0.005(6) 0.028(7) 0.005(5)
C64 0.105(11) 0.063(9) 0.090(13) -0.043(8) 0.049(9) -0.032(8)
C65 0.116(11) 0.029(5) 0.159(16) 0.004(8) 0.075(12) 0.026(6)
C66 0.066(8) 0.098(10) 0.081(10) 0.050(8) 0.020(7) 0.026(7)
C67 0.074(10) 0.189(19) 0.052(9) 0.044(14) -0.008(7) 0.022(15)
C68 0.100(9) 0.061(7) 0.109(11) 0.049(7) 0.048(8) 0.047(7)
C35' 0.026(2) 0.017(2) 0.068(6) -0.010(5) -0.011(5) 0.0038(19)
C36' 0.026(2) 0.017(2) 0.068(6) -0.010(5) -0.011(5) 0.0038(19)
P3' 0.0201(9) 0.0429(18) 0.0480(13) -0.0031(14) -0.0061(9) 0.0172(11)
C55' 0.031(4) 0.041(6) 0.042(5) -0.003(5) -0.006(3) 0.019(4)
C56' 0.047(5) 0.041(5) 0.074(6) -0.012(5) -0.024(5) 0.020(4)
P4' 0.047(2) 0.0267(9) 0.045(2) 0.0115(12) 0.0200(12) 0.0193(12)
C57' 0.029(3) 0.032(6) 0.063(5) 0.005(5) -0.017(4) -0.010(5)
C58' 0.042(6) 0.053(8) 0.042(5) 0.017(7) 0.001(5) -0.016(5)
C59' 0.040(8) 0.030(7) 0.085(11) 0.009(6) -0.012(7) -0.008(5)
C60' 0.032(4) 0.032(6) 0.066(9) 0.006(5) -0.008(5) -0.005(5)
C61' 0.062(7) 0.046(7) 0.087(11) -0.040(7) 0.025(7) -0.021(7)
C62' 0.028(4) 0.041(10) 0.068(13) 0.000(7) -0.010(6) 0.004(5)
C63' 0.064(9) 0.023(5) 0.105(13) -0.005(6) 0.028(7) 0.005(5)
C64' 0.105(11) 0.063(9) 0.090(13) -0.043(8) 0.049(9) -0.032(8)
C65' 0.116(11) 0.029(5) 0.159(16) 0.004(8) 0.075(12) 0.026(6)
C66' 0.066(8) 0.098(10) 0.081(10) 0.050(8) 0.020(7) 0.026(7)
C67' 0.074(10) 0.189(19) 0.052(9) 0.044(14) -0.008(7) 0.022(15)
C68' 0.100(9) 0.061(7) 0.109(11) 0.049(7) 0.048(8) 0.047(7)
N2 0.030(2) 0.0219(19) 0.026(3) -0.0004(17) 0.0066(19) 0.0056(17)
B2 0.031(3) 0.016(2) 0.019(3) -0.005(2) -0.001(2) -0.002(2)
C37 0.023(2) 0.017(2) 0.027(3) 0.000(2) 0.001(2) -0.0008(18)
C38 0.036(3) 0.020(2) 0.028(3) 0.005(2) 0.004(2) 0.002(2)
C39 0.042(3) 0.019(2) 0.036(4) 0.007(2) -0.005(3) -0.002(2)
C40 0.029(3) 0.018(2) 0.046(4) 0.002(2) -0.004(3) 0.003(2)
C41 0.036(3) 0.024(3) 0.031(3) -0.004(2) -0.001(2) 0.007(2)
C42 0.035(3) 0.020(2) 0.022(3) -0.002(2) -0.005(2) 0.006(2)
C43 0.035(3) 0.015(2) 0.019(3) 0.002(2) 0.002(2) -0.001(2)
C44 0.043(3) 0.024(2) 0.027(3) -0.003(2) 0.009(3) 0.002(2)
C45 0.054(4) 0.027(3) 0.032(4) -0.004(2) 0.016(3) 0.009(3)
C46 0.069(4) 0.020(3) 0.025(3) -0.006(2) 0.003(3) 0.006(3)
C47 0.057(4) 0.028(3) 0.025(3) -0.002(2) -0.005(3) 0.001(3)
C48 0.044(3) 0.021(2) 0.028(3) -0.001(2) 0.001(3) 0.000(2)
C49 0.029(3) 0.020(2) 0.027(3) 0.001(2) 0.003(2) 0.004(2)
C50 0.022(2) 0.024(3) 0.031(3) 0.000(2) 0.000(2) 0.0097(19)
C51 0.039(3) 0.038(3) 0.020(3) -0.004(2) -0.002(2) 0.007(3)
C52 0.045(4) 0.031(3) 0.023(3) 0.006(2) 0.002(3) 0.006(3)
C53 0.052(4) 0.024(3) 0.032(3) 0.006(2) -0.005(3) -0.001(3)
C54 0.040(3) 0.021(2) 0.031(3) -0.003(2) -0.003(3) -0.004(2)

loop_
_atom_type_symbol
_atom_type_description
_atom_type_scat_dispersion_real
_atom_type_scat_dispersion_imag
_atom_type_scat_source
C C 0.0033 0.0016 'International Tables Vol C Tables 4.2.6.8 and 6.1.1.4'
H H 0.0000 0.0000 'International Tables Vol C Tables 4.2.6.8 and 6.1.1.4'
B B 0.0013 0.0007 'International Tables Vol C Tables 4.2.6.8 and 6.1.1.4'
N N 0.0061 0.0033 'International Tables Vol C Tables 4.2.6.8 and 6.1.1.4'
P P 0.1023 0.0942 'International Tables Vol C Tables 4.2.6.8 and 6.1.1.4'
Pd Pd -0.9988 1.0072 'International Tables Vol C Tables 4.2.6.8 and 6.1.1.4'

loop_
_geom_angle_atom_site_label_1
_geom_angle_atom_site_label_2
_geom_angle_atom_site_label_3
_geom_angle
C1 Pd1 N1 34.64(18)
C1 Pd1 P1 115.00(15)
N1 Pd1 P1 148.97(11)
C1 Pd1 P2 156.94(15)
N1 Pd1 P2 122.56(11)
P1 Pd1 P2 88.05(5)
C21 P1 C23 105.4(3)
C21 P1 C26 103.7(3)
C23 P1 C26 104.6(3)
C21 P1 Pd1 107.97(18)
C23 P1 Pd1 119.8(2)
C26 P1 Pd1 113.96(19)
C22 P2 C32 103.8(3)
C22 P2 C29 103.9(3)
C32 P2 C29 104.6(3)
C22 P2 Pd1 105.94(18)
C32 P2 Pd1 122.6(2)
C29 P2 Pd1 114.1(2)
C1 N1 B1 145.6(4)
C1 N1 Pd1 68.7(3)
B1 N1 Pd1 142.7(3)
N1 B1 C15 105.8(4)
N1 B1 C3 107.1(4)
C15 B1 C3 113.1(4)
N1 B1 C9 106.6(4)
C15 B1 C9 110.9(4)
C3 B1 C9 112.9(5)
N1 C1 C2 137.4(5)
N1 C1 Pd1 76.6(3)
C2 C1 Pd1 145.9(4)
C1 C2 H2A 109.5
C1 C2 H2B 109.5
H2A C2 H2B 109.5
C1 C2 H2C 109.5
H2A C2 H2C 109.5
H2B C2 H2C 109.5
C8 C3 C4 115.6(5)
C8 C3 B1 123.1(4)
C4 C3 B1 121.2(5)
C5 C4 C3 122.4(6)
C5 C4 H4 118.8
C3 C4 H4 118.8
C6 C5 C4 119.5(5)
C6 C5 H5 120.2
C4 C5 H5 120.2
C7 C6 C5 119.3(6)
C7 C6 H6 120.3
C5 C6 H6 120.3
C6 C7 C8 120.5(6)
C6 C7 H7 119.8
C8 C7 H7 119.8
C7 C8 C3 122.6(5)
C7 C8 H8 118.7
C3 C8 H8 118.7
C10 C9 C14 115.2(4)
C10 C9 B1 122.0(4)
C14 C9 B1 122.7(5)
C11 C10 C9 122.8(5)
C11 C10 H10 118.6
C9 C10 H10 118.6
C12 C11 C10 120.3(5)
C12 C11 H11 119.9
C10 C11 H11 119.9
C13 C12 C11 118.8(5)
C13 C12 H12 120.6
C11 C12 H12 120.6
C12 C13 C14 120.6(6)
C12 C13 H13 119.7
C14 C13 H13 119.7
C13 C14 C9 122.2(5)
C13 C14 H14 118.9
C9 C14 H14 118.9
C16 C15 C20 114.9(5)
C16 C15 B1 124.3(5)
C20 C15 B1 120.7(5)
C17 C16 C15 122.5(5)
C17 C16 H16 118.7
C15 C16 H16 118.7
C16 C17 C18 121.0(6)
C16 C17 H17 119.5
C18 C17 H17 119.5
C19 C18 C17 118.3(5)
C19 C18 H18 120.8
C17 C18 H18 120.8
C20 C19 C18 120.1(5)
C20 C19 H19 120.0
C18 C19 H19 120.0
C19 C20 C15 123.2(5)
C19 C20 H20 118.4
C15 C20 H20 118.4
C22 C21 P1 112.9(4)
C22 C21 H21A 109.0
P1 C21 H21A 109.0
C22 C21 H21B 109.0
P1 C21 H21B 109.0
H21A C21 H21B 107.8
C21 C22 P2 112.8(4)
C21 C22 H22A 109.0
P2 C22 H22A 109.0
C21 C22 H22B 109.0
P2 C22 H22B 109.0
H22A C22 H22B 107.8
C24 C23 C25 110.5(6)
C24 C23 P1 110.7(4)
C25 C23 P1 109.3(4)
C24 C23 H23 108.7
C25 C23 H23 108.7
P1 C23 H23 108.7
C23 C24 H24A 109.5
C23 C24 H24B 109.5
H24A C24 H24B 109.5
C23 C24 H24C 109.5
H24A C24 H24C 109.5
H24B C24 H24C 109.5
C23 C25 H25A 109.5
C23 C25 H25B 109.5
H25A C25 H25B 109.5
C23 C25 H25C 109.5
H25A C25 H25C 109.5
H25B C25 H25C 109.5
C28 C26 C27 111.4(6)
C28 C26 P1 114.5(4)
C27 C26 P1 111.2(4)
C28 C26 H26 106.4
C27 C26 H26 106.4
P1 C26 H26 106.4
C26 C27 H27A 109.5
C26 C27 H27B 109.5
H27A C27 H27B 109.5
C26 C27 H27C 109.5
H27A C27 H27C 109.5
H27B C27 H27C 109.5
C26 C28 H28A 109.5
C26 C28 H28B 109.5
H28A C28 H28B 109.5
C26 C28 H28C 109.5
H28A C28 H28C 109.5
H28B C28 H28C 109.5
C30 C29 C31 112.0(6)
C30 C29 P2 111.2(4)
C31 C29 P2 114.0(5)
C30 C29 H29 106.4
C31 C29 H29 106.4
P2 C29 H29 106.4
C29 C30 H30A 109.5
C29 C30 H30B 109.5
H30A C30 H30B 109.5
C29 C30 H30C 109.5
H30A C30 H30C 109.5
H30B C30 H30C 109.5
C29 C31 H31A 109.5
C29 C31 H31B 109.5
H31A C31 H31B 109.5
C29 C31 H31C 109.5
H31A C31 H31C 109.5
H31B C31 H31C 109.5
C33 C32 C34 110.7(6)
C33 C32 P2 110.6(4)
C34 C32 P2 110.4(4)
C33 C32 H32 108.4
C34 C32 H32 108.4
P2 C32 H32 108.4
C32 C33 H33A 109.5
C32 C33 H33B 109.5
H33A C33 H33B 109.5
C32 C33 H33C 109.5
H33A C33 H33C 109.5
H33B C33 H33C 109.5
C32 C34 H34A 109.5
C32 C34 H34B 109.5
H34A C34 H34B 109.5
C32 C34 H34C 109.5
H34A C34 H34C 109.5
H34B C34 H34C 109.5
C35 Pd2 N2 36.1(5)
C35' Pd2 N2 32.5(8)
C35 Pd2 P3 111.3(5)
N2 Pd2 P3 147.2(3)
C35' Pd2 P3' 118.8(9)
N2 Pd2 P3' 151.1(4)
C35' Pd2 P4' 151.4(8)
N2 Pd2 P4' 119.0(2)
P3' Pd2 P4' 89.2(5)
C35 Pd2 P4 162.8(5)
N2 Pd2 P4 127.42(16)
P3 Pd2 P4 85.4(3)
N2 C35 C36 134.8(14)
N2 C35 Pd2 77.6(10)
C36 C35 Pd2 147.6(10)
C35 C36 H36A 109.5
C35 C36 H36B 109.5
H36A C36 H36B 109.5
C35 C36 H36C 109.5
H36A C36 H36C 109.5
H36B C36 H36C 109.5
C57 P3 C60 90.6(6)
C57 P3 C55 107.5(8)
C60 P3 C55 103.4(6)
C57 P3 Pd2 118.9(7)
C60 P3 Pd2 122.8(5)
C55 P3 Pd2 111.0(6)
C56 C55 P3 113.8(9)
C56 C55 H55A 108.8
P3 C55 H55A 108.8
C56 C55 H55B 108.8
P3 C55 H55B 108.8
H55A C55 H55B 107.7
C55 C56 P4 115.8(8)
C55 C56 H56A 108.3
P4 C56 H56A 108.3
C55 C56 H56B 108.3
P4 C56 H56B 108.3
H56A C56 H56B 107.4
C63 P4 C66 105.5(7)
C63 P4 C56 104.7(7)
C66 P4 C56 100.1(8)
C63 P4 Pd2 121.5(4)
C66 P4 Pd2 114.9(5)
C56 P4 Pd2 107.4(4)
C58 C57 C59 114.4(11)
C58 C57 P3 109.3(8)
C59 C57 P3 105.2(11)
C58 C57 H57 109.3
C59 C57 H57 109.3
P3 C57 H57 109.3
C57 C58 H58A 109.5
C57 C58 H58B 109.5
H58A C58 H58B 109.5
C57 C58 H58C 109.5
H58A C58 H58C 109.5
H58B C58 H58C 109.5
C57 C59 H59A 109.5
C57 C59 H59B 109.5
H59A C59 H59B 109.5
C57 C59 H59C 109.5
H59A C59 H59C 109.5
H59B C59 H59C 109.5
C61 C60 C62 114.3(12)
C61 C60 P3 107.1(8)
C62 C60 P3 116.6(10)
C61 C60 H60 106.0
C62 C60 H60 106.0
P3 C60 H60 106.0
C60 C61 H61A 109.5
C60 C61 H61B 109.5
H61A C61 H61B 109.5
C60 C61 H61C 109.5
H61A C61 H61C 109.5
H61B C61 H61C 109.5
C60 C62 H62A 109.5
C60 C62 H62B 109.5
H62A C62 H62B 109.5
C60 C62 H62C 109.5
H62A C62 H62C 109.5
H62B C62 H62C 109.5
C64 C63 C65 111.1(13)
C64 C63 P4 112.2(8)
C65 C63 P4 115.4(9)
C64 C63 H63 105.8
C65 C63 H63 105.8
P4 C63 H63 105.8
C63 C64 H64A 109.5
C63 C64 H64B 109.5
H64A C64 H64B 109.5
C63 C64 H64C 109.5
H64A C64 H64C 109.5
H64B C64 H64C 109.5
C63 C65 H65A 109.5
C63 C65 H65B 109.5
H65A C65 H65B 109.5
C63 C65 H65C 109.5
H65A C65 H65C 109.5
H65B C65 H65C 109.5
C67 C66 C68 112.8(17)
C67 C66 P4 110.7(15)
C68 C66 P4 110.0(9)
C67 C66 H66 107.7
C68 C66 H66 107.7
P4 C66 H66 107.7
C66 C67 H67A 109.5
C66 C67 H67B 109.5
H67A C67 H67B 109.5
C66 C67 H67C 109.5
H67A C67 H67C 109.5
H67B C67 H67C 109.5
C66 C68 H68A 109.5
C66 C68 H68B 109.5
H68A C68 H68B 109.5
C66 C68 H68C 109.5
H68A C68 H68C 109.5
H68B C68 H68C 109.5
N2 C35' C36' 141(2)
N2 C35' Pd2 76.7(18)
C36' C35' Pd2 142.5(16)
C35' C36' H36D 109.5
C35' C36' H36E 109.5
H36D C36' H36E 109.5
C35' C36' H36F 109.5
H36D C36' H36F 109.5
H36E C36' H36F 109.5
C57' P3' C55' 105.0(14)
C57' P3' C60' 120.7(10)
C55' P3' C60' 103.8(12)
C57' P3' Pd2 109.0(11)
C55' P3' Pd2 104.9(8)
C60' P3' Pd2 112.0(8)
C56' C55' P3' 115.9(14)
C56' C55' H55C 108.3
P3' C55' H55C 108.3
C56' C55' H55D 108.3
P3' C55' H55D 108.3
H55C C55' H55D 107.4
C55' C56' P4' 110.3(14)
C55' C56' H56C 109.6
P4' C56' H56C 109.6
C55' C56' H56D 109.6
P4' C56' H56D 109.6
H56C C56' H56D 108.1
C66' P4' C63' 104.4(11)
C66' P4' C56' 123.1(13)
C63' P4' C56' 90.2(8)
C66' P4' Pd2 113.6(6)
C63' P4' Pd2 125.0(8)
C56' P4' Pd2 100.0(7)
C58' C57' C59' 106.6(17)
C58' C57' P3' 111.0(14)
C59' C57' P3' 120(2)
C58' C57' H57' 106.1
C59' C57' H57' 106.1
P3' C57' H57' 106.1
C57' C58' H58D 109.5
C57' C58' H58E 109.5
H58D C58' H58E 109.5
C57' C58' H58F 109.5
H58D C58' H58F 109.5
H58E C58' H58F 109.5
C57' C59' H59D 109.5
C57' C59' H59E 109.5
H59D C59' H59E 109.5
C57' C59' H59F 109.5
H59D C59' H59F 109.5
H59E C59' H59F 109.5
C61' C60' C62' 111.1(19)
C61' C60' P3' 119.6(13)
C62' C60' P3' 112.8(19)
C61' C60' H60' 103.8
C62' C60' H60' 103.8
P3' C60' H60' 103.8
C60' C61' H61D 109.5
C60' C61' H61E 109.5
H61D C61' H61E 109.5
C60' C61' H61F 109.5
H61D C61' H61F 109.5
H61E C61' H61F 109.5
C60' C62' H62D 109.5
C60' C62' H62E 109.5
H62D C62' H62E 109.5
C60' C62' H62F 109.5
H62D C62' H62F 109.5
H62E C62' H62F 109.5
C65' C63' C64' 105(2)
C65' C63' P4' 109.8(13)
C64' C63' P4' 114.0(13)
C65' C63' H63' 109.4
C64' C63' H63' 109.4
P4' C63' H63' 109.4
C63' C64' H64D 109.5
C63' C64' H64E 109.5
H64D C64' H64E 109.5
C63' C64' H64F 109.5
H64D C64' H64F 109.5
H64E C64' H64F 109.5
C63' C65' H65D 109.5
C63' C65' H65E 109.5
H65D C65' H65E 109.5
C63' C65' H65F 109.5
H65D C65' H65F 109.5
H65E C65' H65F 109.5
C68' C66' C67' 114(3)
C68' C66' P4' 114.7(14)
C67' C66' P4' 103(2)
C68' C66' H66' 108.5
C67' C66' H66' 108.5
P4' C66' H66' 108.5
C66' C67' H67D 109.5
C66' C67' H67E 109.5
H67D C67' H67E 109.5
C66' C67' H67F 109.5
H67D C67' H67F 109.5
H67E C67' H67F 109.5
C66' C68' H68D 109.5
C66' C68' H68E 109.5
H68D C68' H68E 109.5
C66' C68' H68F 109.5
H68D C68' H68F 109.5
H68E C68' H68F 109.5
C35' N2 B2 141.8(17)
C35 N2 B2 145.4(10)
C35' N2 Pd2 70.8(17)
C35 N2 Pd2 66.3(10)
B2 N2 Pd2 147.2(3)
N2 B2 C49 106.1(4)
N2 B2 C43 107.0(4)
C49 B2 C43 112.4(4)
N2 B2 C37 104.2(4)
C49 B2 C37 113.4(5)
C43 B2 C37 112.9(4)
C42 C37 C38 115.8(4)
C42 C37 B2 121.8(5)
C38 C37 B2 122.2(5)
C39 C38 C37 121.9(5)
C39 C38 H38 119.0
C37 C38 H38 119.0
C40 C39 C38 120.6(5)
C40 C39 H39 119.7
C38 C39 H39 119.7
C39 C40 C41 119.7(5)
C39 C40 H40 120.2
C41 C40 H40 120.2
C40 C41 C42 119.7(6)
C40 C41 H41 120.1
C42 C41 H41 120.1
C37 C42 C41 122.3(5)
C37 C42 H42 118.9
C41 C42 H42 118.9
C44 C43 C48 115.5(5)
C44 C43 B2 123.7(5)
C48 C43 B2 120.6(5)
C43 C44 C45 122.2(6)
C43 C44 H44 118.9
C45 C44 H44 118.9
C46 C45 C44 120.5(6)
C46 C45 H45 119.8
C44 C45 H45 119.8
C45 C46 C47 119.7(6)
C45 C46 H46 120.2
C47 C46 H46 120.2
C46 C47 C48 119.0(6)
C46 C47 H47 120.5
C48 C47 H47 120.5
C47 C48 C43 123.1(6)
C47 C48 H48 118.5
C43 C48 H48 118.5
C54 C49 C50 115.9(5)
C54 C49 B2 122.8(5)
C50 C49 B2 121.3(5)
C51 C50 C49 122.6(5)
C51 C50 H50 118.7
C49 C50 H50 118.7
C50 C51 C52 120.1(6)
C50 C51 H51 120.0
C52 C51 H51 120.0
C53 C52 C51 118.4(6)
C53 C52 H52 120.8
C51 C52 H52 120.8
C54 C53 C52 120.6(6)
C54 C53 H53 119.7
C52 C53 H53 119.7
C53 C54 C49 122.4(6)
C53 C54 H54 118.8
C49 C54 H54 118.8

loop_
_geom_bond_atom_site_label_1
_geom_bond_atom_site_label_2
_geom_bond_distance
Pd1 C1 2.014(5)
Pd1 N1 2.103(5)
Pd1 P1 2.2602(15)
Pd1 P2 2.3402(14)
P1 C21 1.845(6)
P1 C23 1.854(6)
P1 C26 1.855(5)
P2 C22 1.845(6)
P2 C32 1.849(6)
P2 C29 1.859(6)
N1 C1 1.229(6)
N1 B1 1.579(7)
B1 C15 1.630(8)
B1 C3 1.634(8)
B1 C9 1.640(7)
C1 C2 1.486(7)
C2 H2A 0.9800
C2 H2B 0.9800
C2 H2C 0.9800
C3 C8 1.388(8)
C3 C4 1.413(7)
C4 C5 1.393(8)
C4 H4 0.9500
C5 C6 1.385(9)
C5 H5 0.9500
C6 C7 1.380(9)
C6 H6 0.9500
C7 C8 1.386(8)
C7 H7 0.9500
C8 H8 0.9500
C9 C10 1.394(7)
C9 C14 1.401(7)
C10 C11 1.386(7)
C10 H10 0.9500
C11 C12 1.379(8)
C11 H11 0.9500
C12 C13 1.373(9)
C12 H12 0.9500
C13 C14 1.391(8)
C13 H13 0.9500
C14 H14 0.9500
C15 C16 1.403(8)
C15 C20 1.410(7)
C16 C17 1.374(8)
C16 H16 0.9500
C17 C18 1.396(8)
C17 H17 0.9500
C18 C19 1.383(8)
C18 H18 0.9500
C19 C20 1.383(8)
C19 H19 0.9500
C20 H20 0.9500
C21 C22 1.546(7)
C21 H21A 0.9900
C21 H21B 0.9900
C22 H22A 0.9900
C22 H22B 0.9900
C23 C24 1.518(8)
C23 C25 1.519(10)
C23 H23 1.0000
C24 H24A 0.9800
C24 H24B 0.9800
C24 H24C 0.9800
C25 H25A 0.9800
C25 H25B 0.9800
C25 H25C 0.9800
C26 C28 1.507(9)
C26 C27 1.526(9)
C26 H26 1.0000
C27 H27A 0.9800
C27 H27B 0.9800
C27 H27C 0.9800
C28 H28A 0.9800
C28 H28B 0.9800
C28 H28C 0.9800
C29 C30 1.501(10)
C29 C31 1.534(8)
C29 H29 1.0000
C30 H30A 0.9800
C30 H30B 0.9800
C30 H30C 0.9800
C31 H31A 0.9800
C31 H31B 0.9800
C31 H31C 0.9800
C32 C33 1.517(10)
C32 C34 1.541(9)
C32 H32 1.0000
C33 H33A 0.9800
C33 H33B 0.9800
C33 H33C 0.9800
C34 H34A 0.9800
C34 H34B 0.9800
C34 H34C 0.9800
Pd2 C35 1.97(2)
Pd2 C35' 2.04(3)
Pd2 N2 2.097(4)
Pd2 P3 2.254(4)
Pd2 P3' 2.273(6)
Pd2 P4' 2.317(5)
Pd2 P4 2.341(3)
C35 N2 1.264(17)
C35 C36 1.491(18)
C36 H36A 0.9800
C36 H36B 0.9800
C36 H36C 0.9800
P3 C57 1.826(8)
P3 C60 1.837(8)
P3 C55 1.840(10)
C55 C56 1.449(14)
C55 H55A 0.9900
C55 H55B 0.9900
C56 P4 1.891(12)
C56 H56A 0.9900
C56 H56B 0.9900
P4 C63 1.826(8)
P4 C66 1.837(8)
C57 C58 1.513(8)
C57 C59 1.515(8)
C57 H57 1.0000
C58 H58A 0.9800
C58 H58B 0.9800
C58 H58C 0.9800
C59 H59A 0.9800
C59 H59B 0.9800
C59 H59C 0.9800
C60 C61 1.506(8)
C60 C62 1.522(8)
C60 H60 1.0000
C61 H61A 0.9800
C61 H61B 0.9800
C61 H61C 0.9800
C62 H62A 0.9800
C62 H62B 0.9800
C62 H62C 0.9800
C63 C64 1.512(8)
C63 C65 1.520(8)
C63 H63 1.0000
C64 H64A 0.9800
C64 H64B 0.9800
C64 H64C 0.9800
C65 H65A 0.9800
C65 H65B 0.9800
C65 H65C 0.9800
C66 C67 1.521(8)
C66 C68 1.524(8)
C66 H66 1.0000
C67 H67A 0.9800
C67 H67B 0.9800
C67 H67C 0.9800
C68 H68A 0.9800
C68 H68B 0.9800
C68 H68C 0.9800
C35' N2 1.16(3)
C35' C36' 1.53(3)
C36' H36D 0.9800
C36' H36E 0.9800
C36' H36F 0.9800
P3' C57' 1.838(9)
P3' C55' 1.842(14)
P3' C60' 1.844(9)
C55' C56' 1.431(18)
C55' H55C 0.9900
C55' H55D 0.9900
C56' P4' 1.927(16)
C56' H56C 0.9900
C56' H56D 0.9900
P4' C66' 1.841(9)
P4' C63' 1.841(9)
C57' C58' 1.517(8)
C57' C59' 1.519(8)
C57' H57' 1.0000
C58' H58D 0.9800
C58' H58E 0.9800
C58' H58F 0.9800
C59' H59D 0.9800
C59' H59E 0.9800
C59' H59F 0.9800
C60' C61' 1.516(9)
C60' C62' 1.521(8)
C60' H60' 1.0000
C61' H61D 0.9800
C61' H61E 0.9800
C61' H61F 0.9800
C62' H62D 0.9800
C62' H62E 0.9800
C62' H62F 0.9800
C63' C65' 1.518(9)
C63' C64' 1.522(9)
C63' H63' 1.0000
C64' H64D 0.9800
C64' H64E 0.9800
C64' H64F 0.9800
C65' H65D 0.9800
C65' H65E 0.9800
C65' H65F 0.9800
C66' C68' 1.516(8)
C66' C67' 1.518(9)
C66' H66' 1.0000
C67' H67D 0.9800
C67' H67E 0.9800
C67' H67F 0.9800
C68' H68D 0.9800
C68' H68E 0.9800
C68' H68F 0.9800
N2 B2 1.608(7)
B2 C49 1.618(8)
B2 C43 1.629(8)
B2 C37 1.644(7)
C37 C42 1.391(8)
C37 C38 1.400(8)
C38 C39 1.399(8)
C38 H38 0.9500
C39 C40 1.360(9)
C39 H39 0.9500
C40 C41 1.375(8)
C40 H40 0.9500
C41 C42 1.407(7)
C41 H41 0.9500
C42 H42 0.9500
C43 C44 1.387(8)
C43 C48 1.400(8)
C44 C45 1.393(8)
C44 H44 0.9500
C45 C46 1.369(9)
C45 H45 0.9500
C46 C47 1.382(10)
C46 H46 0.9500
C47 C48 1.392(8)
C47 H47 0.9500
C48 H48 0.9500
C49 C54 1.391(7)
C49 C50 1.410(8)
C50 C51 1.377(8)
C50 H50 0.9500
C51 C52 1.398(9)
C51 H51 0.9500
C52 C53 1.390(9)
C52 H52 0.9500
C53 C54 1.386(9)
C53 H53 0.9500
C54 H54 0.9500

loop_
_geom_torsion_atom_site_label_1
_geom_torsion_atom_site_label_2
_geom_torsion_atom_site_label_3
_geom_torsion_atom_site_label_4
_geom_torsion
C1 N1 B1 C15 84.7(9)
Pd1 N1 B1 C15 -64.7(6)
C1 N1 B1 C3 -36.2(10)
Pd1 N1 B1 C3 174.4(4)
C1 N1 B1 C9 -157.3(8)
Pd1 N1 B1 C9 53.3(7)
B1 N1 C1 C2 16.6(14)
Pd1 N1 C1 C2 177.3(8)
B1 N1 C1 Pd1 -160.7(8)
N1 B1 C3 C8 -92.0(5)
C15 B1 C3 C8 151.9(5)
C9 B1 C3 C8 25.0(7)
N1 B1 C3 C4 85.0(6)
C15 B1 C3 C4 -31.2(7)
C9 B1 C3 C4 -158.1(5)
C8 C3 C4 C5 0.3(8)
B1 C3 C4 C5 -176.9(5)
C3 C4 C5 C6 0.1(9)
C4 C5 C6 C7 -0.1(9)
C5 C6 C7 C8 -0.2(10)
C6 C7 C8 C3 0.6(9)
C4 C3 C8 C7 -0.6(8)
B1 C3 C8 C7 176.5(5)
N1 B1 C9 C10 39.8(7)
C15 B1 C9 C10 154.4(5)
C3 B1 C9 C10 -77.5(6)
N1 B1 C9 C14 -140.5(5)
C15 B1 C9 C14 -25.8(7)
C3 B1 C9 C14 102.3(6)
C14 C9 C10 C11 0.5(8)
B1 C9 C10 C11 -179.7(5)
C9 C10 C11 C12 0.2(9)
C10 C11 C12 C13 0.4(9)
C11 C12 C13 C14 -1.6(10)
C12 C13 C14 C9 2.4(10)
C10 C9 C14 C13 -1.8(9)
B1 C9 C14 C13 178.4(6)
N1 B1 C15 C16 17.4(6)
C3 B1 C15 C16 134.3(5)
C9 B1 C15 C16 -97.7(6)
N1 B1 C15 C20 -166.0(4)
C3 B1 C15 C20 -49.1(6)
C9 B1 C15 C20 78.9(6)
C20 C15 C16 C17 -1.0(7)
B1 C15 C16 C17 175.8(5)
C15 C16 C17 C18 -0.5(8)
C16 C17 C18 C19 1.2(8)
C17 C18 C19 C20 -0.4(9)
C18 C19 C20 C15 -1.2(9)
C16 C15 C20 C19 1.9(8)
B1 C15 C20 C19 -175.0(5)
C23 P1 C21 C22 98.8(5)
C26 P1 C21 C22 -151.5(4)
Pd1 P1 C21 C22 -30.3(5)
P1 C21 C22 P2 40.0(6)
C32 P2 C22 C21 99.9(5)
C29 P2 C22 C21 -150.9(5)
Pd1 P2 C22 C21 -30.4(5)
C21 P1 C23 C24 -61.2(5)
C26 P1 C23 C24 -170.2(5)
Pd1 P1 C23 C24 60.6(5)
C21 P1 C23 C25 176.8(5)
C26 P1 C23 C25 67.8(5)
Pd1 P1 C23 C25 -61.4(5)
C21 P1 C26 C28 -49.5(5)
C23 P1 C26 C28 60.8(6)
Pd1 P1 C26 C28 -166.6(4)
C21 P1 C26 C27 77.8(5)
C23 P1 C26 C27 -172.0(5)
Pd1 P1 C26 C27 -39.3(5)
C22 P2 C29 C30 71.8(5)
C32 P2 C29 C30 -179.7(5)
Pd1 P2 C29 C30 -43.1(5)
C22 P2 C29 C31 -56.0(6)
C32 P2 C29 C31 52.6(6)
Pd1 P2 C29 C31 -170.8(5)
C22 P2 C32 C33 -64.4(5)
C29 P2 C32 C33 -173.0(5)
Pd1 P2 C32 C33 55.1(5)
C22 P2 C32 C34 172.8(4)
C29 P2 C32 C34 64.2(5)
Pd1 P2 C32 C34 -67.7(5)
C57 P3 C55 C56 -103.6(13)
C60 P3 C55 C56 161.4(12)
Pd2 P3 C55 C56 28.0(15)
P3 C55 C56 P4 -27.3(18)
C55 C56 P4 C63 145.5(12)
C55 C56 P4 C66 -105.4(14)
C55 C56 P4 Pd2 15.0(14)
C60 P3 C57 C58 173.1(10)
C55 P3 C57 C58 68.8(11)
Pd2 P3 C57 C58 -58.3(12)
C60 P3 C57 C59 -63.7(9)
C55 P3 C57 C59 -168.0(9)
Pd2 P3 C57 C59 64.9(10)
C57 P3 C60 C61 161.8(10)
C55 P3 C60 C61 -90.0(11)
Pd2 P3 C60 C61 36.3(13)
C57 P3 C60 C62 -68.8(11)
C55 P3 C60 C62 39.4(13)
Pd2 P3 C60 C62 165.7(9)
C66 P4 C63 C64 173.8(11)
C56 P4 C63 C64 -81.1(12)
Pd2 P4 C63 C64 40.6(13)
C66 P4 C63 C65 -57.6(12)
C56 P4 C63 C65 47.6(12)
Pd2 P4 C63 C65 169.2(9)
C63 P4 C66 C67 -175.3(14)
C56 P4 C66 C67 76.2(15)
Pd2 P4 C66 C67 -38.6(15)
C63 P4 C66 C68 -50.0(12)
C56 P4 C66 C68 -158.5(10)
Pd2 P4 C66 C68 86.8(11)
C57' P3' C55' C56' -90(2)
C60' P3' C55' C56' 142(2)
Pd2 P3' C55' C56' 24(2)
P3' C55' C56' P4' -47(3)
C55' P3' C57' C58' 58(2)
C60' P3' C57' C58' 174.4(16)
Pd2 P3' C57' C58' -54(2)
C55' P3' C57' C59' -176.8(17)
C60' P3' C57' C59' -60(2)
Pd2 P3' C57' C59' 71.2(19)
C57' P3' C60' C61' 172.9(18)
C55' P3' C60' C61' -70.1(19)
Pd2 P3' C60' C61' 42(2)
C57' P3' C60' C62' -54(2)
C55' P3' C60' C62' 63.4(17)
Pd2 P3' C60' C62' 176.0(13)
C66' P4' C63' C65' 57(2)
C56' P4' C63' C65' -178.6(19)
Pd2 P4' C63' C65' -76.1(19)
C66' P4' C63' C64' 174(2)
C56' P4' C63' C64' -62(2)
Pd2 P4' C63' C64' 41(2)
C63' P4' C66' C68' 48(3)
C56' P4' C66' C68' -52(3)
Pd2 P4' C66' C68' -173(2)
C63' P4' C66' C67' 172(2)
C56' P4' C66' C67' 72(2)
Pd2 P4' C66' C67' -49(2)
C36' C35' N2 B2 4.4(9)
Pd2 C35' N2 B2 -175.5(8)
C36' C35' N2 Pd2 180.0(3)
C36 C35 N2 B2 -11.4(9)
Pd2 C35 N2 B2 168.5(8)
C36 C35 N2 Pd2 -179.9(2)
C35' N2 B2 C49 -142.8(9)
C35 N2 B2 C49 -115.4(9)
Pd2 N2 B2 C49 45.0(8)
C35' N2 B2 C43 96.9(9)
C35 N2 B2 C43 124.4(8)
Pd2 N2 B2 C43 -75.3(8)
C35' N2 B2 C37 -22.9(11)
C35 N2 B2 C37 4.5(11)
Pd2 N2 B2 C37 164.9(5)
N2 B2 C37 C42 -87.6(6)
C49 B2 C37 C42 27.3(7)
C43 B2 C37 C42 156.6(5)
N2 B2 C37 C38 86.4(6)
C49 B2 C37 C38 -158.7(5)
C43 B2 C37 C38 -29.4(7)
C42 C37 C38 C39 2.7(8)
B2 C37 C38 C39 -171.6(5)
C37 C38 C39 C40 -1.1(9)
C38 C39 C40 C41 -0.6(9)
C39 C40 C41 C42 0.5(9)
C38 C37 C42 C41 -2.8(8)
B2 C37 C42 C41 171.6(5)
C40 C41 C42 C37 1.3(9)
N2 B2 C43 C44 22.7(7)
C49 B2 C43 C44 -93.4(6)
C37 B2 C43 C44 136.8(5)
N2 B2 C43 C48 -160.7(5)
C49 B2 C43 C48 83.1(6)
C37 B2 C43 C48 -46.6(7)
C48 C43 C44 C45 -0.7(8)
B2 C43 C44 C45 176.0(5)
C43 C44 C45 C46 0.7(9)
C44 C45 C46 C47 -0.2(9)
C45 C46 C47 C48 -0.3(9)
C46 C47 C48 C43 0.3(9)
C44 C43 C48 C47 0.1(8)
B2 C43 C48 C47 -176.7(5)
N2 B2 C49 C54 -137.8(5)
C43 B2 C49 C54 -21.1(7)
C37 B2 C49 C54 108.4(6)
N2 B2 C49 C50 41.2(6)
C43 B2 C49 C50 157.9(5)
C37 B2 C49 C50 -72.6(6)
C54 C49 C50 C51 -2.0(8)
B2 C49 C50 C51 179.0(5)
C49 C50 C51 C52 0.7(9)
C50 C51 C52 C53 1.6(9)
C51 C52 C53 C54 -2.6(10)
C52 C53 C54 C49 1.3(10)
C50 C49 C54 C53 1.0(9)
B2 C49 C54 C53 -180.0(6)
